data_4021936
loop_
_publ_author_name
'Rosa M. Claramunt'
'Pilar Cornago'
'Ver\'onica Torres'
'Elena Pinilla'
'M. Rosario Torres'
'Andr\'e Samat'
'Vladimir Lokshin'
'Magali Val\'es'
'Jos\'e Elguero'

_publ_section_title
;
 The Structure of Pyrazoles in the Solid State: A Combined
 CPMAS, NMR, and Crystallographic Study
;
_journal_name_full 'Journal of Organic Chemistry'
_journal_page_first 6881
_journal_page_last 6891
_journal_paper_doi 10.1021/jo0609935
_journal_volume 71
_journal_year 2006
_chemical_formula_sum 'C48 H42 N6'
_chemical_formula_weight 702.88
_chemical_name_systematic
; 
 ? 
;
_space_group_IT_number 14
_symmetry_cell_setting monoclinic
_symmetry_space_group_name_Hall '-P 2yn'
_symmetry_space_group_name_H-M 'P 1 21/n 1'
_atom_sites_solution_hydrogens geom
_atom_sites_solution_primary direct
_atom_sites_solution_secondary difmap
_audit_creation_method SHELXL-97
_cell_angle_alpha 90.00
_cell_angle_beta 106.286(3)
_cell_angle_gamma 90.00
_cell_formula_units_Z 4
_cell_length_a 14.0776(17)
_cell_length_b 15.6931(19)
_cell_length_c 18.185(2)
_cell_measurement_temperature 293(2)
_cell_volume 3856.2(8)
_computing_cell_refinement 'Bruker SMART'
_computing_data_collection 'Bruker SMART'
_computing_data_reduction 'Bruker SHELXTL'
_computing_molecular_graphics 'Bruker SHELXTL'
_computing_publication_material 'Bruker SHELXTL'
_computing_structure_refinement 'SHELXL-97 (Sheldrick, 1997)'
_computing_structure_solution 'SHELXS-97 (Sheldrick, 1990)'
_diffrn_ambient_temperature 293(2)
_diffrn_measured_fraction_theta_full 0.996
_diffrn_measured_fraction_theta_max 0.996
_diffrn_measurement_device_type 'CCD area detector'
_diffrn_measurement_method 'phi and omega scans'
_diffrn_radiation_monochromator graphite
_diffrn_radiation_source 'fine-focus sealed tube'
_diffrn_radiation_type MoK\a
_diffrn_radiation_wavelength 0.71073
_diffrn_reflns_av_R_equivalents 0.2098
_diffrn_reflns_av_sigmaI/netI 0.3202
_diffrn_reflns_limit_h_max 16
_diffrn_reflns_limit_h_min -16
_diffrn_reflns_limit_k_max 18
_diffrn_reflns_limit_k_min -18
_diffrn_reflns_limit_l_max 21
_diffrn_reflns_limit_l_min -19
_diffrn_reflns_number 19937
_diffrn_reflns_theta_full 25.00
_diffrn_reflns_theta_max 25.00
_diffrn_reflns_theta_min 1.63
_exptl_absorpt_coefficient_mu 0.072
_exptl_absorpt_correction_type none
_exptl_crystal_colour colorless
_exptl_crystal_density_diffrn 1.211
_exptl_crystal_density_method 'not measured'
_exptl_crystal_description needle
_exptl_crystal_F_000 1488
_exptl_crystal_size_max 0.50
_exptl_crystal_size_mid 0.04
_exptl_crystal_size_min 0.04
_refine_diff_density_max 0.184
_refine_diff_density_min -0.195
_refine_diff_density_rms 0.049
_refine_ls_extinction_coef 0.0037(3)
_refine_ls_extinction_expression Fc^*^=kFc[1+0.001xFc^2^\l^3^/sin(2\q)]^-1/4^
_refine_ls_extinction_method SHELXL
_refine_ls_goodness_of_fit_ref 0.788
_refine_ls_hydrogen_treatment mixed
_refine_ls_matrix_type full
_refine_ls_number_parameters 488
_refine_ls_number_reflns 6769
_refine_ls_number_restraints 0
_refine_ls_restrained_S_all 0.788
_refine_ls_R_factor_all 0.2871
_refine_ls_R_factor_gt 0.0642
_refine_ls_shift/su_max 0.016
_refine_ls_shift/su_mean 0.002
_refine_ls_structure_factor_coef Fsqd
_refine_ls_weighting_details 'calc w=1/[\s^2^(Fo^2^)+(0.0490P)^2^+0.0000P] where P=(Fo^2^+2Fc^2^)/3'
_refine_ls_weighting_scheme calc
_refine_ls_wR_factor_gt 0.1296
_refine_ls_wR_factor_ref 0.1980
_reflns_number_gt 1527
_reflns_number_total 6769
_reflns_threshold_expression >2sigma(I)
_cod_data_source_file jo0609935si20060707_120409_1.cif
_cod_depositor_comments
;
The following automatic conversions were performed:
'_symmetry_cell_setting' value 'Monoclinic' changed to 'monoclinic'
according to '/home/saulius/struct/CIF-dictionaries/cif_core.dic'
dictionary named 'cif_core.dic' version 2.4.1 from 2010-06-29.

Automatic conversion script
Id: cif_fix_enum 1527 2010-12-29 10:47:43Z saulius 
;
_cod_original_sg_symbol_H-M 'P 21/n'
_cod_database_code 4021936

loop_
_symmetry_equiv_pos_as_xyz
'x, y, z'
'-x+1/2, y+1/2, -z+1/2'
'-x, -y, -z'
'x-1/2, -y-1/2, z-1/2'

loop_
_atom_site_label
_atom_site_type_symbol
_atom_site_fract_x
_atom_site_fract_y
_atom_site_fract_z
_atom_site_U_iso_or_equiv
_atom_site_adp_type
_atom_site_occupancy
_atom_site_symmetry_multiplicity
_atom_site_calc_flag
_atom_site_refinement_flags
N1 N 0.0316(3) 0.5882(3) 0.0670(3) 0.0643(14) Uani 1 1 d .
H1A H -0.0168 0.6157 0.0371 0.077 Uiso 1 1 calc R
N2 N 0.1286(4) 0.6050(3) 0.0731(3) 0.0578(14) Uani 1 1 d .
C3 C 0.1779(4) 0.5483(4) 0.1251(3) 0.0501(16) Uani 1 1 d .
N3 N 0.0617(4) 0.7336(3) -0.0460(3) 0.0643(15) Uani 1 1 d .
H3A H 0.1116 0.7094 -0.0145 0.077 Uiso 1 1 calc R
C4 C 0.1121(5) 0.4970(4) 0.1514(3) 0.0592(17) Uani 1 1 d .
H4 H 0.1282 0.4537 0.1877 0.071 Uiso 1 1 calc R
N4 N -0.0332(4) 0.7100(3) -0.0549(3) 0.0591(14) Uani 1 1 d .
C5 C 0.0200(5) 0.5241(4) 0.1126(4) 0.0605(18) Uani 1 1 d .
N5 N -0.0130(3) 0.9210(3) 0.0514(2) 0.0665(15) Uani 1 1 d .
H5A H -0.0621 0.9496 0.0235 0.080 Uiso 1 1 calc R
C6 C 0.2863(4) 0.5469(4) 0.1464(3) 0.0518(16) Uani 1 1 d .
N6 N 0.0836(4) 0.9427(3) 0.0618(3) 0.0622(14) Uani 1 1 d .
C7 C 0.3383(5) 0.5863(4) 0.1024(3) 0.081(2) Uani 1 1 d .
H7A H 0.3051 0.6163 0.0587 0.098 Uiso 1 1 calc R
C8 C 0.4410(5) 0.5808(5) 0.1240(4) 0.102(3) Uani 1 1 d .
H8A H 0.4755 0.6077 0.0938 0.123 Uiso 1 1 calc R
C9 C 0.4925(5) 0.5381(4) 0.1867(4) 0.086(2) Uani 1 1 d .
H9A H 0.5612 0.5351 0.1996 0.103 Uiso 1 1 calc R
C10 C 0.4399(5) 0.4988(4) 0.2317(4) 0.079(2) Uani 1 1 d .
H10A H 0.4737 0.4708 0.2765 0.094 Uiso 1 1 calc R
C11 C 0.3383(5) 0.5011(4) 0.2100(3) 0.0681(19) Uani 1 1 d .
H11A H 0.3038 0.4714 0.2387 0.082 Uiso 1 1 calc R
C12 C -0.0807(4) 0.4902(4) 0.1133(3) 0.0741(19) Uani 1 1 d .
H12A H -0.1137 0.4673 0.0631 0.089 Uiso 1 1 calc R
H12B H -0.0714 0.4437 0.1498 0.089 Uiso 1 1 calc R
C13 C -0.1468(5) 0.5566(4) 0.1339(4) 0.0573(17) Uani 1 1 d .
C14 C -0.1233(5) 0.5957(4) 0.2037(4) 0.0695(19) Uani 1 1 d .
H14A H -0.0633 0.5824 0.2389 0.083 Uiso 1 1 calc R
C15 C -0.1840(7) 0.6536(5) 0.2246(4) 0.093(2) Uani 1 1 d .
H15A H -0.1669 0.6779 0.2732 0.112 Uiso 1 1 calc R
C16 C -0.2711(7) 0.6745(5) 0.1708(6) 0.104(3) Uani 1 1 d .
H16A H -0.3126 0.7147 0.1832 0.125 Uiso 1 1 calc R
C17 C -0.2981(6) 0.6383(6) 0.1006(6) 0.111(3) Uani 1 1 d .
H17A H -0.3576 0.6531 0.0655 0.133 Uiso 1 1 calc R
C18 C -0.2354(5) 0.5783(5) 0.0812(4) 0.084(2) Uani 1 1 d .
H18A H -0.2533 0.5530 0.0330 0.101 Uiso 1 1 calc R
C19 C -0.0849(4) 0.7647(4) -0.1079(3) 0.0554(17) Uani 1 1 d .
C20 C -0.0242(5) 0.8205(4) -0.1327(3) 0.0675(19) Uani 1 1 d .
H20A H -0.0431 0.8633 -0.1693 0.081 Uiso 1 1 calc R
C21 C 0.0696(5) 0.7988(4) -0.0917(4) 0.0656(19) Uani 1 1 d .
C22 C -0.1943(5) 0.7601(4) -0.1324(3) 0.0558(17) Uani 1 1 d .
C23 C -0.2437(5) 0.6954(4) -0.1079(3) 0.0695(19) Uani 1 1 d .
H23A H -0.2080 0.6520 -0.0776 0.083 Uiso 1 1 calc R
C24 C -0.3468(5) 0.6942(4) -0.1280(4) 0.078(2) Uani 1 1 d .
H24A H -0.3796 0.6503 -0.1110 0.094 Uiso 1 1 calc R
C25 C -0.4001(5) 0.7582(5) -0.1732(4) 0.076(2) Uani 1 1 d .
H25A H -0.4689 0.7581 -0.1867 0.091 Uiso 1 1 calc R
C26 C -0.3509(6) 0.8212(5) -0.1978(4) 0.085(2) Uani 1 1 d .
H26A H -0.3866 0.8633 -0.2298 0.103 Uiso 1 1 calc R
C27 C -0.2485(5) 0.8242(4) -0.1762(4) 0.077(2) Uani 1 1 d .
H27A H -0.2163 0.8698 -0.1915 0.093 Uiso 1 1 calc R
C28 C 0.1683(5) 0.8392(4) -0.0904(3) 0.083(2) Uani 1 1 d .
H28A H 0.1892 0.8758 -0.0458 0.099 Uiso 1 1 calc R
H28B H 0.1590 0.8747 -0.1355 0.099 Uiso 1 1 calc R
C29 C 0.2497(5) 0.7754(5) -0.0884(4) 0.0643(19) Uani 1 1 d .
C30 C 0.2349(6) 0.7042(5) -0.1316(4) 0.088(2) Uani 1 1 d .
H30A H 0.1721 0.6923 -0.1634 0.106 Uiso 1 1 calc R
C31 C 0.3117(8) 0.6491(6) -0.1292(5) 0.125(4) Uani 1 1 d .
H31A H 0.3003 0.6003 -0.1594 0.150 Uiso 1 1 calc R
C32 C 0.4048(8) 0.6657(7) -0.0828(6) 0.124(4) Uani 1 1 d .
H32A H 0.4565 0.6282 -0.0813 0.149 Uiso 1 1 calc R
C33 C 0.4209(6) 0.7361(7) -0.0397(5) 0.112(3) Uani 1 1 d .
H33A H 0.4843 0.7479 -0.0088 0.134 Uiso 1 1 calc R
C34 C 0.3443(6) 0.7913(4) -0.0409(4) 0.085(2) Uani 1 1 d .
H34A H 0.3559 0.8394 -0.0098 0.102 Uiso 1 1 calc R
C35 C 0.1334(5) 0.8819(4) 0.1083(3) 0.0551(17) Uani 1 1 d .
C36 C 0.0693(5) 0.8234(4) 0.1262(3) 0.0584(17) Uani 1 1 d .
H36A H 0.0867 0.7755 0.1571 0.070 Uiso 1 1 calc R
C37 C -0.0230(5) 0.8497(4) 0.0899(3) 0.0551(17) Uani 1 1 d .
C38 C 0.2421(5) 0.8821(4) 0.1321(3) 0.0571(17) Uani 1 1 d .
C39 C 0.2937(5) 0.8112(4) 0.1646(3) 0.078(2) Uani 1 1 d .
H39A H 0.2598 0.7624 0.1719 0.094 Uiso 1 1 calc R
C40 C 0.3972(6) 0.8117(5) 0.1869(4) 0.102(3) Uani 1 1 d .
H40A H 0.4312 0.7637 0.2105 0.123 Uiso 1 1 calc R
C41 C 0.4489(5) 0.8804(5) 0.1750(4) 0.086(2) Uani 1 1 d .
H41A H 0.5177 0.8796 0.1886 0.103 Uiso 1 1 calc R
C42 C 0.3976(5) 0.9509(5) 0.1426(3) 0.080(2) Uani 1 1 d .
H42A H 0.4319 0.9992 0.1351 0.096 Uiso 1 1 calc R
C43 C 0.2945(5) 0.9517(4) 0.1206(3) 0.074(2) Uani 1 1 d .
H43A H 0.2609 1.0002 0.0978 0.089 Uiso 1 1 calc R
C44 C -0.1232(4) 0.8087(3) 0.0835(3) 0.0689(18) Uani 1 1 d .
H44A H -0.1462 0.7813 0.0339 0.083 Uiso 1 1 calc R
H44B H -0.1143 0.7647 0.1223 0.083 Uiso 1 1 calc R
C45 C -0.2023(5) 0.8696(4) 0.0926(4) 0.0603(18) Uani 1 1 d .
C46 C -0.2864(6) 0.8845(5) 0.0354(4) 0.100(3) Uani 1 1 d .
H46A H -0.2949 0.8572 -0.0114 0.120 Uiso 1 1 calc R
C47 C -0.3595(6) 0.9387(6) 0.0443(5) 0.129(4) Uani 1 1 d .
H47A H -0.4172 0.9468 0.0048 0.155 Uiso 1 1 calc R
C48 C -0.3449(6) 0.9797(5) 0.1121(6) 0.099(3) Uani 1 1 d .
H48A H -0.3921 1.0184 0.1182 0.119 Uiso 1 1 calc R
C49 C -0.2632(6) 0.9654(5) 0.1710(5) 0.093(2) Uani 1 1 d .
H49A H -0.2553 0.9926 0.2178 0.111 Uiso 1 1 calc R
C50 C -0.1926(5) 0.9110(4) 0.1612(4) 0.085(2) Uani 1 1 d .
H50A H -0.1365 0.9014 0.2017 0.101 Uiso 1 1 calc R

loop_
_atom_site_aniso_label
_atom_site_aniso_U_11
_atom_site_aniso_U_22
_atom_site_aniso_U_33
_atom_site_aniso_U_23
_atom_site_aniso_U_13
_atom_site_aniso_U_12
N1 0.044(4) 0.075(4) 0.075(4) 0.010(3) 0.019(3) 0.004(3)
N2 0.039(3) 0.069(4) 0.069(4) 0.011(3) 0.021(3) 0.000(3)
C3 0.050(4) 0.057(4) 0.045(4) 0.007(3) 0.015(3) 0.002(4)
N3 0.053(4) 0.075(4) 0.066(4) 0.011(3) 0.019(3) -0.003(3)
C4 0.054(4) 0.071(5) 0.057(4) 0.023(3) 0.023(4) 0.003(4)
N4 0.041(3) 0.073(4) 0.065(4) 0.001(3) 0.018(3) -0.002(3)
C5 0.056(5) 0.067(5) 0.063(5) 0.001(4) 0.025(4) -0.011(4)
N5 0.050(4) 0.075(4) 0.074(4) 0.017(3) 0.017(3) 0.000(3)
C6 0.046(4) 0.059(4) 0.053(4) 0.000(3) 0.018(3) 0.000(4)
N6 0.038(3) 0.072(4) 0.079(4) 0.008(3) 0.020(3) -0.005(3)
C7 0.055(5) 0.107(6) 0.085(5) 0.042(4) 0.026(4) 0.014(4)
C8 0.060(5) 0.144(7) 0.107(7) 0.050(6) 0.032(5) 0.010(5)
C9 0.061(5) 0.109(7) 0.091(6) 0.006(5) 0.025(5) 0.008(5)
C10 0.068(5) 0.091(6) 0.068(5) 0.001(4) 0.005(4) 0.008(5)
C11 0.062(5) 0.079(5) 0.066(5) 0.012(4) 0.024(4) 0.008(4)
C12 0.059(5) 0.074(5) 0.095(5) -0.002(4) 0.032(4) -0.009(4)
C13 0.041(4) 0.068(5) 0.067(5) 0.008(4) 0.021(4) -0.008(4)
C14 0.056(5) 0.076(5) 0.079(6) -0.001(4) 0.022(4) -0.011(4)
C15 0.099(7) 0.097(6) 0.102(7) -0.001(5) 0.058(6) -0.009(6)
C16 0.077(7) 0.108(8) 0.151(9) 0.034(7) 0.068(7) 0.017(6)
C17 0.052(6) 0.129(9) 0.148(9) 0.029(7) 0.021(6) 0.005(5)
C18 0.057(5) 0.107(7) 0.085(6) 0.005(5) 0.016(5) -0.010(5)
C19 0.044(4) 0.067(5) 0.056(5) 0.004(4) 0.016(4) 0.003(4)
C20 0.063(5) 0.074(5) 0.064(5) 0.022(4) 0.015(4) -0.007(4)
C21 0.062(5) 0.074(5) 0.070(5) -0.004(4) 0.033(4) -0.012(4)
C22 0.063(5) 0.058(5) 0.046(4) 0.003(3) 0.014(4) -0.001(4)
C23 0.056(5) 0.067(5) 0.087(5) 0.002(4) 0.023(4) 0.000(4)
C24 0.071(6) 0.084(6) 0.079(5) -0.004(4) 0.021(4) -0.007(5)
C25 0.049(5) 0.106(7) 0.070(5) -0.004(5) 0.013(4) 0.011(5)
C26 0.073(6) 0.089(6) 0.092(6) 0.015(5) 0.018(5) 0.026(5)
C27 0.067(5) 0.089(6) 0.078(5) 0.015(4) 0.024(4) 0.004(5)
C28 0.069(5) 0.080(5) 0.099(5) 0.014(4) 0.024(4) -0.008(5)
C29 0.056(5) 0.078(6) 0.067(5) 0.006(4) 0.032(4) -0.013(4)
C30 0.091(7) 0.094(7) 0.096(6) -0.024(5) 0.053(5) -0.026(6)
C31 0.134(9) 0.100(8) 0.186(10) -0.034(6) 0.119(9) -0.031(8)
C32 0.114(9) 0.113(9) 0.185(11) 0.002(7) 0.107(9) -0.008(7)
C33 0.063(6) 0.125(9) 0.151(9) 0.018(7) 0.036(6) 0.001(6)
C34 0.079(6) 0.093(6) 0.087(6) -0.002(4) 0.029(5) -0.007(5)
C35 0.053(5) 0.060(5) 0.056(5) 0.007(4) 0.022(4) 0.001(4)
C36 0.063(5) 0.060(5) 0.058(4) 0.004(3) 0.026(4) 0.000(4)
C37 0.058(5) 0.055(5) 0.059(5) -0.003(4) 0.026(4) -0.007(4)
C38 0.060(5) 0.059(5) 0.055(4) 0.007(4) 0.020(4) 0.004(4)
C39 0.069(5) 0.082(6) 0.086(5) 0.024(4) 0.025(4) 0.007(5)
C40 0.075(7) 0.139(8) 0.093(6) 0.037(5) 0.025(5) 0.040(6)
C41 0.066(6) 0.114(7) 0.077(6) 0.009(5) 0.020(4) 0.012(5)
C42 0.060(5) 0.099(7) 0.078(5) 0.011(4) 0.014(4) -0.012(5)
C43 0.056(5) 0.092(6) 0.074(5) 0.001(4) 0.016(4) -0.004(4)
C44 0.062(5) 0.073(5) 0.079(5) 0.002(4) 0.032(4) -0.010(4)
C45 0.047(4) 0.066(5) 0.077(5) 0.004(4) 0.032(4) -0.005(4)
C46 0.077(6) 0.154(8) 0.068(6) 0.008(5) 0.018(5) 0.014(5)
C47 0.069(6) 0.218(11) 0.097(7) 0.021(7) 0.018(6) 0.030(7)
C48 0.069(6) 0.115(7) 0.124(8) 0.032(6) 0.046(6) 0.020(5)
C49 0.067(6) 0.107(7) 0.114(7) -0.034(5) 0.043(5) -0.004(5)
C50 0.063(5) 0.094(6) 0.094(6) -0.040(5) 0.020(4) -0.009(4)

loop_
_atom_type_symbol
_atom_type_description
_atom_type_scat_dispersion_real
_atom_type_scat_dispersion_imag
_atom_type_scat_source
C C 0.0033 0.0016 'International Tables Vol C Tables 4.2.6.8 and 6.1.1.4'
H H 0.0000 0.0000 'International Tables Vol C Tables 4.2.6.8 and 6.1.1.4'
N N 0.0061 0.0033 'International Tables Vol C Tables 4.2.6.8 and 6.1.1.4'

loop_
_geom_angle_atom_site_label_1
_geom_angle_atom_site_label_2
_geom_angle_atom_site_label_3
_geom_angle
C5 N1 N2 112.8(5)
C5 N1 H1A 123.6
N2 N1 H1A 123.6
C3 N2 N1 103.8(4)
N2 C3 C4 111.0(5)
N2 C3 C6 119.5(5)
C4 C3 C6 129.5(6)
N4 N3 C21 112.6(5)
N4 N3 H3A 123.7
C21 N3 H3A 123.7
C5 C4 C3 105.5(5)
C5 C4 H4 127.3
C3 C4 H4 127.3
C19 N4 N3 103.3(4)
N1 C5 C4 106.9(6)
N1 C5 C12 123.0(6)
C4 C5 C12 130.0(6)
C37 N5 N6 112.3(5)
C37 N5 H5A 123.8
N6 N5 H5A 123.8
C7 C6 C11 118.5(6)
C7 C6 C3 121.6(6)
C11 C6 C3 119.9(6)
C35 N6 N5 103.6(4)
C6 C7 C8 119.3(6)
C6 C7 H7A 120.4
C8 C7 H7A 120.4
C9 C8 C7 122.7(7)
C9 C8 H8A 118.6
C7 C8 H8A 118.6
C8 C9 C10 118.0(7)
C8 C9 H9A 121.0
C10 C9 H9A 121.0
C11 C10 C9 120.1(7)
C11 C10 H10A 119.9
C9 C10 H10A 119.9
C6 C11 C10 121.2(6)
C6 C11 H11A 119.4
C10 C11 H11A 119.4
C13 C12 C5 113.7(5)
C13 C12 H12A 108.8
C5 C12 H12A 108.8
C13 C12 H12B 108.8
C5 C12 H12B 108.8
H12A C12 H12B 107.7
C14 C13 C18 117.9(6)
C14 C13 C12 122.4(6)
C18 C13 C12 119.7(7)
C13 C14 C15 123.3(7)
C13 C14 H14A 118.4
C15 C14 H14A 118.4
C16 C15 C14 117.4(8)
C16 C15 H15A 121.3
C14 C15 H15A 121.3
C17 C16 C15 122.0(9)
C17 C16 H16A 119.0
C15 C16 H16A 119.0
C16 C17 C18 119.3(9)
C16 C17 H17A 120.3
C18 C17 H17A 120.3
C13 C18 C17 120.0(7)
C13 C18 H18A 120.0
C17 C18 H18A 120.0
N4 C19 C20 112.2(6)
N4 C19 C22 119.6(6)
C20 C19 C22 128.2(7)
C21 C20 C19 104.7(6)
C21 C20 H20A 127.6
C19 C20 H20A 127.6
N3 C21 C20 107.1(6)
N3 C21 C28 122.8(7)
C20 C21 C28 130.0(7)
C23 C22 C27 118.7(6)
C23 C22 C19 121.1(6)
C27 C22 C19 120.0(6)
C22 C23 C24 120.6(6)
C22 C23 H23A 119.7
C24 C23 H23A 119.7
C25 C24 C23 120.0(6)
C25 C24 H24A 120.0
C23 C24 H24A 120.0
C26 C25 C24 119.0(7)
C26 C25 H25A 120.5
C24 C25 H25A 120.5
C25 C26 C27 121.4(7)
C25 C26 H26A 119.3
C27 C26 H26A 119.3
C22 C27 C26 120.3(6)
C22 C27 H27A 119.9
C26 C27 H27A 119.9
C21 C28 C29 114.0(5)
C21 C28 H28A 108.7
C29 C28 H28A 108.7
C21 C28 H28B 108.7
C29 C28 H28B 108.7
H28A C28 H28B 107.6
C30 C29 C34 118.4(7)
C30 C29 C28 122.8(7)
C34 C29 C28 118.9(8)
C29 C30 C31 120.7(8)
C29 C30 H30A 119.6
C31 C30 H30A 119.6
C30 C31 C32 120.5(9)
C30 C31 H31A 119.8
C32 C31 H31A 119.8
C33 C32 C31 119.6(10)
C33 C32 H32A 120.2
C31 C32 H32A 120.2
C32 C33 C34 120.4(9)
C32 C33 H33A 119.8
C34 C33 H33A 119.8
C33 C34 C29 120.3(7)
C33 C34 H34A 119.8
C29 C34 H34A 119.8
N6 C35 C36 111.2(6)
N6 C35 C38 120.1(6)
C36 C35 C38 128.7(7)
C37 C36 C35 106.5(6)
C37 C36 H36A 126.8
C35 C36 H36A 126.8
N5 C37 C36 106.4(5)
N5 C37 C44 122.7(6)
C36 C37 C44 130.7(6)
C43 C38 C39 118.1(6)
C43 C38 C35 121.3(6)
C39 C38 C35 120.5(6)
C38 C39 C40 120.2(7)
C38 C39 H39A 119.9
C40 C39 H39A 119.9
C41 C40 C39 121.5(8)
C41 C40 H40A 119.2
C39 C40 H40A 119.2
C40 C41 C42 118.2(8)
C40 C41 H41A 120.9
C42 C41 H41A 120.9
C41 C42 C43 121.0(7)
C41 C42 H42A 119.5
C43 C42 H42A 119.5
C38 C43 C42 120.8(7)
C38 C43 H43A 119.6
C42 C43 H43A 119.6
C45 C44 C37 114.8(5)
C45 C44 H44A 108.6
C37 C44 H44A 108.6
C45 C44 H44B 108.6
C37 C44 H44B 108.6
H44A C44 H44B 107.6
C50 C45 C46 117.1(6)
C50 C45 C44 120.5(7)
C46 C45 C44 122.4(7)
C45 C46 C47 122.4(7)
C45 C46 H46A 118.8
C47 C46 H46A 118.8
C48 C47 C46 118.2(8)
C48 C47 H47A 120.9
C46 C47 H47A 120.9
C47 C48 C49 121.4(8)
C47 C48 H48A 119.3
C49 C48 H48A 119.3
C48 C49 C50 119.3(7)
C48 C49 H49A 120.4
C50 C49 H49A 120.3
C45 C50 C49 121.7(7)
C45 C50 H50A 119.2
C49 C50 H50A 119.2

loop_
_geom_bond_atom_site_label_1
_geom_bond_atom_site_label_2
_geom_bond_distance
N1 C5 1.342(6)
N1 N2 1.364(5)
N1 H1A 0.8600
N2 C3 1.340(6)
C3 C4 1.410(6)
C3 C6 1.464(7)
N3 N4 1.352(5)
N3 C21 1.342(6)
N3 H3A 0.8600
C4 C5 1.359(7)
C4 H4 0.9300
N4 C19 1.342(6)
C5 C12 1.517(7)
N5 C37 1.347(6)
N5 N6 1.363(5)
N5 H5A 0.8600
C6 C7 1.374(6)
C6 C11 1.384(6)
N6 C35 1.336(6)
C7 C8 1.391(7)
C7 H7A 0.9300
C8 C9 1.345(7)
C8 H8A 0.9300
C9 C10 1.393(7)
C9 H9A 0.9300
C10 C11 1.374(7)
C10 H10A 0.9300
C11 H11A 0.9300
C12 C13 1.512(7)
C12 H12A 0.9700
C12 H12B 0.9700
C13 C14 1.365(7)
C13 C18 1.385(7)
C14 C15 1.372(8)
C14 H14A 0.9300
C15 C16 1.376(9)
C15 H15A 0.9300
C16 C17 1.351(9)
C16 H16A 0.9300
C17 C18 1.401(9)
C17 H17A 0.9300
C18 H18A 0.9300
C19 C20 1.385(7)
C19 C22 1.481(7)
C20 C21 1.364(7)
C20 H20A 0.9300
C21 C28 1.521(7)
C22 C23 1.373(7)
C22 C27 1.374(7)
C23 C24 1.394(7)
C23 H23A 0.9300
C24 C25 1.380(7)
C24 H24A 0.9300
C25 C26 1.352(7)
C25 H25A 0.9300
C26 C27 1.385(7)
C26 H26A 0.9300
C27 H27A 0.9300
C28 C29 1.515(7)
C28 H28A 0.9700
C28 H28B 0.9700
C29 C30 1.348(7)
C29 C34 1.391(8)
C30 C31 1.375(9)
C30 H30A 0.9300
C31 C32 1.371(10)
C31 H31A 0.9300
C32 C33 1.336(10)
C32 H32A 0.9300
C33 C34 1.379(8)
C33 H33A 0.9300
C34 H34A 0.9300
C35 C36 1.387(6)
C35 C38 1.469(7)
C36 C37 1.347(7)
C36 H36A 0.9300
C37 C44 1.525(7)
C38 C43 1.366(7)
C38 C39 1.371(7)
C39 C40 1.398(8)
C39 H39A 0.9300
C40 C41 1.352(8)
C40 H40A 0.9300
C41 C42 1.361(8)
C41 H41A 0.9300
C42 C43 1.394(7)
C42 H42A 0.9300
C43 H43A 0.9300
C44 C45 1.512(7)
C44 H44A 0.9700
C44 H44B 0.9700
C45 C50 1.378(7)
C45 C46 1.359(8)
C46 C47 1.378(9)
C46 H46A 0.9300
C47 C48 1.354(9)
C47 H47A 0.9300
C48 C49 1.354(8)
C48 H48A 0.9300
C49 C50 1.360(7)
C49 H49A 0.9300
C50 H50A 0.9300

loop_
_geom_hbond_atom_site_label_D
_geom_hbond_atom_site_label_H
_geom_hbond_atom_site_label_A
_geom_hbond_distance_DH
_geom_hbond_distance_HA
_geom_hbond_distance_DA
_geom_hbond_angle_DHA
_geom_hbond_site_symmetry_A
N1 H1A N4 0.86 2.20 2.875(7) 135.6 .
N3 H3A N2 0.86 2.25 2.917(7) 134.2 .
N5 H5A N6 0.86 2.26 2.942(7) 136.7 3_575

loop_
_geom_torsion_atom_site_label_1
_geom_torsion_atom_site_label_2
_geom_torsion_atom_site_label_3
_geom_torsion_atom_site_label_4
_geom_torsion
C5 N1 N2 C3 -0.1(6)
N1 N2 C3 C4 -0.3(6)
N1 N2 C3 C6 179.6(4)
N2 C3 C4 C5 0.7(7)
C6 C3 C4 C5 -179.3(5)
C21 N3 N4 C19 -0.9(6)
N2 N1 C5 C4 0.6(6)
N2 N1 C5 C12 -176.8(5)
C3 C4 C5 N1 -0.7(7)
C3 C4 C5 C12 176.3(5)
N2 C3 C6 C7 -16.3(8)
C4 C3 C6 C7 163.7(6)
N2 C3 C6 C11 167.2(5)
C4 C3 C6 C11 -12.8(9)
C37 N5 N6 C35 0.0(6)
C11 C6 C7 C8 -1.5(9)
C3 C6 C7 C8 -178.0(6)
C6 C7 C8 C9 0.0(11)
C7 C8 C9 C10 -0.5(11)
C8 C9 C10 C11 2.6(10)
C7 C6 C11 C10 3.7(9)
C3 C6 C11 C10 -179.8(5)
C9 C10 C11 C6 -4.3(9)
N1 C5 C12 C13 -59.3(7)
C4 C5 C12 C13 124.0(7)
C5 C12 C13 C14 -63.4(7)
C5 C12 C13 C18 117.8(6)
C18 C13 C14 C15 1.4(9)
C12 C13 C14 C15 -177.4(5)
C13 C14 C15 C16 -2.0(10)
C14 C15 C16 C17 1.6(12)
C15 C16 C17 C18 -0.6(12)
C14 C13 C18 C17 -0.3(9)
C12 C13 C18 C17 178.5(6)
C16 C17 C18 C13 0.0(11)
N3 N4 C19 C20 1.0(6)
N3 N4 C19 C22 -178.9(5)
N4 C19 C20 C21 -0.7(7)
C22 C19 C20 C21 179.1(5)
N4 N3 C21 C20 0.5(7)
N4 N3 C21 C28 177.7(5)
C19 C20 C21 N3 0.1(7)
C19 C20 C21 C28 -176.9(6)
N4 C19 C22 C23 -6.7(8)
C20 C19 C22 C23 173.4(6)
N4 C19 C22 C27 168.8(6)
C20 C19 C22 C27 -11.0(9)
C27 C22 C23 C24 0.9(9)
C19 C22 C23 C24 176.5(5)
C22 C23 C24 C25 0.3(9)
C23 C24 C25 C26 0.4(10)
C24 C25 C26 C27 -2.3(10)
C23 C22 C27 C26 -2.8(9)
C19 C22 C27 C26 -178.4(5)
C25 C26 C27 C22 3.6(10)
N3 C21 C28 C29 44.6(8)
C20 C21 C28 C29 -138.8(7)
C21 C28 C29 C30 42.6(8)
C21 C28 C29 C34 -138.5(6)
C34 C29 C30 C31 -0.5(10)
C28 C29 C30 C31 178.4(6)
C29 C30 C31 C32 -0.1(12)
C30 C31 C32 C33 -0.1(14)
C31 C32 C33 C34 1.0(14)
C32 C33 C34 C29 -1.6(12)
C30 C29 C34 C33 1.3(10)
C28 C29 C34 C33 -177.6(6)
N5 N6 C35 C36 0.3(6)
N5 N6 C35 C38 178.8(5)
N6 C35 C36 C37 -0.5(7)
C38 C35 C36 C37 -178.9(5)
N6 N5 C37 C36 -0.3(6)
N6 N5 C37 C44 -175.8(5)
C35 C36 C37 N5 0.5(6)
C35 C36 C37 C44 175.5(5)
N6 C35 C38 C43 13.2(8)
C36 C35 C38 C43 -168.6(6)
N6 C35 C38 C39 -165.0(6)
C36 C35 C38 C39 13.2(9)
C43 C38 C39 C40 1.6(9)
C35 C38 C39 C40 179.8(5)
C38 C39 C40 C41 -2.1(10)
C39 C40 C41 C42 2.0(11)
C40 C41 C42 C43 -1.5(10)
C39 C38 C43 C42 -1.1(9)
C35 C38 C43 C42 -179.3(5)
C41 C42 C43 C38 1.1(9)
N5 C37 C44 C45 -48.4(7)
C36 C37 C44 C45 137.4(7)
C37 C44 C45 C50 -64.7(7)
C37 C44 C45 C46 117.1(7)
C50 C45 C46 C47 0.3(11)
C44 C45 C46 C47 178.6(6)
C45 C46 C47 C48 1.6(12)
C46 C47 C48 C49 -2.9(13)
C47 C48 C49 C50 2.2(12)
C46 C45 C50 C49 -1.1(10)
C44 C45 C50 C49 -179.4(6)
C48 C49 C50 C45 -0.1(11)

loop_
_cod_related_entry_id
_cod_related_entry_database
_cod_related_entry_code
1 ChemSpider 250180
